data_7157924
loop_
_publ_author_name
'Han, Xiao-Dan'
'Peng, Gao-Liang'
'Wang, Hui-Bin'
'Wu, Lei'
'Fu, Jian-Ping'
'Tang, Zhong-Sheng'
'Hu, Ju-Wu'
'Xiong, Wei'

_publ_section_title
;
 Novel synthesis of fused spiro piperidone-cyclopropanes from cyclopropyl
 amides and electron-deficient alkenes.
;
_journal_issue 14
_journal_name_full 'Organic &amp; biomolecular chemistry'
_journal_page_first 3191
_journal_page_last 3198
_journal_paper_doi 10.1039/d1ob00214g
_journal_volume 19
_journal_year 2021
_chemical_formula_moiety 'C16 H14 N2 O'
_chemical_formula_sum 'C16 H14 N2 O'
_chemical_formula_weight 250.29
_space_group_crystal_system monoclinic
_space_group_IT_number 14
_space_group_name_Hall '-P 2ybc'
_space_group_name_H-M_alt 'P 1 21/c 1'
_atom_sites_solution_hydrogens geom
_atom_sites_solution_primary direct
_atom_sites_solution_secondary difmap
_audit_creation_date 2019-08-23
_audit_creation_method
;
Olex2 1.2
(compiled 2018.05.29 svn.r3508 for OlexSys, GUI svn.r5506)
;
_audit_update_record
;
2019-08-23 deposited with the CCDC.	2021-03-03 downloaded from the CCDC.
;
_cell_angle_alpha 90.00
_cell_angle_beta 91.780(6)
_cell_angle_gamma 90.00
_cell_formula_units_Z 8
_cell_length_a 11.4303(7)
_cell_length_b 23.1780(16)
_cell_length_c 10.3616(8)
_cell_measurement_reflns_used 7126
_cell_measurement_temperature 293(2)
_cell_measurement_theta_max 27.5780
_cell_measurement_theta_min 3.9590
_cell_volume 2743.8(3)
_computing_cell_refinement 'CrysAlisPro 1.171.39.37b (Rigaku OD, 2017)'
_computing_data_collection 'CrysAlisPro 1.171.39.37b (Rigaku OD, 2017)'
_computing_data_reduction 'CrysAlisPro 1.171.39.37b (Rigaku OD, 2017)'
_computing_molecular_graphics 'Olex2 (Dolomanov et al., 2009)'
_computing_publication_material 'Olex2 (Dolomanov et al., 2009)'
_computing_structure_refinement 'XH (Sheldrick, 2008)'
_computing_structure_solution 'XS (Sheldrick, 2008)'
_diffrn_ambient_temperature 293(2)
_diffrn_detector 'CCD plate'
_diffrn_detector_area_resol_mean 8.0353
_diffrn_detector_type EosS2
_diffrn_measured_fraction_theta_full 0.997
_diffrn_measured_fraction_theta_max 0.997
_diffrn_measurement_details
;
List of Runs (angles in degrees, time in seconds):

  # Type    Start    End  Width  t~exp~   \w     \q     \k     \f   Frames
#--------------------------------------------------------------------------
  1  \w    -33.00  51.00   1.00    6.62    --  -15.92  57.00 -60.00   84
  2  \w    -20.00  56.00   1.00    6.62    --   17.01 -99.00 -90.00   76
  3  \w    -52.00  86.00   1.00    6.62    --   17.01   0.00 -60.00  138
  4  \w     35.00  89.00   1.00    6.62    --   17.01 178.00 -60.00   54
  5  \w    -83.00 -32.00   1.00    6.62    --  -15.92 -77.00   0.00   51
;
_diffrn_measurement_device 'four-circle diffractometer'
_diffrn_measurement_device_type 'SuperNova, Single source at offset/far, EosS2'
_diffrn_measurement_method '\w scans'
_diffrn_orient_matrix_type 'CrysAlisPro convention (1999,Acta A55,543-557)'
_diffrn_orient_matrix_UB_11 0.0042327000
_diffrn_orient_matrix_UB_12 0.0116949000
_diffrn_orient_matrix_UB_13 -0.0629687000
_diffrn_orient_matrix_UB_21 -0.0170259000
_diffrn_orient_matrix_UB_22 0.0273741000
_diffrn_orient_matrix_UB_23 0.0234021000
_diffrn_orient_matrix_UB_31 0.0595641000
_diffrn_orient_matrix_UB_32 0.0070268000
_diffrn_orient_matrix_UB_33 0.0135174000
_diffrn_radiation_monochromator mirror
_diffrn_radiation_probe x-ray
_diffrn_radiation_type MoK\a
_diffrn_radiation_wavelength 0.71073
_diffrn_reflns_av_R_equivalents 0.0268
_diffrn_reflns_av_unetI/netI 0.0239
_diffrn_reflns_limit_h_max 13
_diffrn_reflns_limit_h_min -13
_diffrn_reflns_limit_k_max 27
_diffrn_reflns_limit_k_min -26
_diffrn_reflns_limit_l_max 12
_diffrn_reflns_limit_l_min -12
_diffrn_reflns_number 20404
_diffrn_reflns_theta_full 25.01
_diffrn_reflns_theta_max 25.01
_diffrn_reflns_theta_min 3.52
_diffrn_source 'micro-focus sealed X-ray tube'
_diffrn_source_type 'SuperNova (Mo) X-ray Source'
_exptl_absorpt_coefficient_mu 0.077
_exptl_absorpt_correction_T_max 1.00000
_exptl_absorpt_correction_T_min 0.54670
_exptl_absorpt_correction_type multi-scan
_exptl_absorpt_process_details
;
CrysAlisPro 1.171.39.37b (Rigaku Oxford Diffraction, 2017)
Empirical absorption correction using spherical harmonics,
 implemented in SCALE3 ABSPACK scaling algorithm.
;
_exptl_crystal_density_diffrn 1.212
_exptl_crystal_density_method 'not measured'
_exptl_crystal_description block
_exptl_crystal_F_000 1056
_refine_diff_density_max 0.462
_refine_diff_density_min -0.210
_refine_diff_density_rms 0.050
_refine_ls_extinction_method none
_refine_ls_goodness_of_fit_ref 1.107
_refine_ls_hydrogen_treatment mixed
_refine_ls_matrix_type full
_refine_ls_number_parameters 405
_refine_ls_number_reflns 4833
_refine_ls_number_restraints 0
_refine_ls_restrained_S_all 1.107
_refine_ls_R_factor_all 0.0857
_refine_ls_R_factor_gt 0.0728
_refine_ls_shift/su_max 0.010
_refine_ls_shift/su_mean 0.000
_refine_ls_structure_factor_coef Fsqd
_refine_ls_weighting_details 'calc w=1/[\s^2^(Fo^2^)+(0.0783P)^2^+3.2371P] where P=(Fo^2^+2Fc^2^)/3'
_refine_ls_weighting_scheme calc
_refine_ls_wR_factor_gt 0.2014
_refine_ls_wR_factor_ref 0.2095
_reflns_number_gt 3987
_reflns_number_total 4833
_reflns_threshold_expression >2sigma(I)
_cod_data_source_file d1ob00214g2.cif
_cod_data_source_block yjj20180118
_cod_depositor_comments 'Adding full bibliography for 7157924--7157925.cif.'
_cod_original_sg_symbol_H-M P21/c
_cod_database_code 7157924
_reflns_odcompleteness_completeness 99.69
_reflns_odcompleteness_iscentric 1
_reflns_odcompleteness_theta 26.32
_olex2_refinement_description
;
1. Fixed Uiso
 At 1.2 times of:
  All C(H) groups, All C(H,H) groups
 At 1.5 times of:
  All C(H,H,H) groups
2.a Secondary CH2 refined with riding coordinates:
 C7BA(H7BA,H7BB), C8CA(H8CA,H8CB)
2.b Aromatic/amide H refined with riding coordinates:
 C9BA(H9BA), C0CA(H0CA), C7CA(H7CA)
2.c Idealised Me refined as rotating group:
 C4CA(H4CA,H4CB,H4CC), C1DA(H1DA,H1DB,H1DC)
;
_olex2_submission_special_instructions 'No special instructions were received'
_oxdiff_exptl_absorpt_empirical_details
;
Empirical correction (ABSPACK) includes:
- Absorption correction using spherical harmonics
- Frame scaling
;
_oxdiff_exptl_absorpt_empirical_full_max 1.353
_oxdiff_exptl_absorpt_empirical_full_min 0.642

loop_
_space_group_symop_id
_space_group_symop_operation_xyz
1 'x, y, z'
2 '-x, y+1/2, -z+1/2'
3 '-x, -y, -z'
4 'x, -y-1/2, z-1/2'

loop_
_atom_site_label
_atom_site_type_symbol
_atom_site_fract_x
_atom_site_fract_y
_atom_site_fract_z
_atom_site_U_iso_or_equiv
_atom_site_adp_type
_atom_site_occupancy
_atom_site_calc_flag
_atom_site_disorder_assembly
_atom_site_disorder_group
_atom_site_refinement_flags_posn
O0AA O 0.00652(19) 0.70940(10) 0.3304(3) 0.0549(6) Uani 1 d . . .
N0AA N 0.5638(2) 0.62750(10) -0.0596(2) 0.0395(6) Uani 1 d . . .
O1AA O 0.51033(19) 0.71589(9) 0.0063(2) 0.0520(6) Uani 1 d . . .
N1AA N 0.0667(2) 0.61841(10) 0.3679(3) 0.0415(6) Uani 1 d . . .
C2AA C 0.3044(2) 0.64916(13) 0.3294(3) 0.0379(7) Uani 1 d . . .
C3AA C 0.5882(3) 0.68059(13) -0.0102(3) 0.0377(7) Uani 1 d . . .
C4AA C 0.8048(3) 0.65306(13) -0.0147(3) 0.0404(7) Uani 1 d . . .
C5AA C -0.0521(2) 0.60109(13) 0.3910(3) 0.0415(7) Uani 1 d . . .
C6AA C 0.7718(3) 0.60132(13) -0.0596(3) 0.0412(7) Uani 1 d . . .
C7AA C 0.0869(3) 0.67469(13) 0.3386(3) 0.0402(7) Uani 1 d . . .
C C 0.3620(3) 0.54957(14) 0.3492(3) 0.0463(8) Uani 1 d . . .
C8AA C 0.2752(2) 0.59445(13) 0.3520(3) 0.0388(7) Uani 1 d . . .
C1 C 0.8567(3) 0.55968(15) -0.0975(3) 0.0494(8) Uani 1 d . . .
C9AA C 0.4440(2) 0.61280(12) -0.0927(3) 0.0385(7) Uani 1 d . . .
C0BA C 0.1541(3) 0.57320(14) 0.3747(4) 0.0449(8) Uani 1 d . . .
C1BA C 0.2104(3) 0.69282(13) 0.3187(3) 0.0410(7) Uani 1 d . . .
C2BA C 0.4016(3) 0.61911(13) -0.2175(3) 0.0428(7) Uani 1 d . . .
C3BA C 0.6481(3) 0.58116(15) -0.0724(5) 0.0503(8) Uani 1 d . . .
C4BA C -0.0992(3) 0.61070(14) 0.5102(3) 0.0461(8) Uani 1 d . . .
C5BA C 0.7131(3) 0.69478(13) 0.0214(3) 0.0418(7) Uani 1 d . . .
C2 C 0.4292(3) 0.66690(17) 0.3125(4) 0.0527(9) Uani 1 d . . .
C3 C 0.9310(3) 0.67128(18) -0.0010(4) 0.0556(10) Uani 1 d . . .
N N 0.9210(3) 0.52553(15) -0.1316(4) 0.0721(10) Uani 1 d . . .
C7BA C 0.7403(3) 0.75873(16) 0.0175(5) 0.0672(11) Uani 1 d . . .
H7BA H 0.8174 0.7701 -0.0098 0.081 Uiso 1 calc . . R
H7BB H 0.6776 0.7847 -0.0094 0.081 Uiso 1 calc . . R
N1 N 0.4288(3) 0.51276(14) 0.3419(4) 0.0679(9) Uani 1 d . . .
C9BA C -0.2130(3) 0.59206(17) 0.5273(4) 0.0614(10) Uani 1 d . . .
H9BA H -0.2469 0.5981 0.6067 0.074 Uiso 1 calc . . R
C0CA C 0.2171(3) 0.58133(18) -0.1518(5) 0.0690(12) Uani 1 d . . .
H0CA H 0.1406 0.5703 -0.1728 0.083 Uiso 1 calc . . R
C1CA C -0.2773(3) 0.56496(17) 0.4307(5) 0.0638(11) Uani 1 d . . .
C2CA C -0.1150(3) 0.57320(17) 0.2927(4) 0.0561(9) Uani 1 d . . .
C3CA C 0.3745(3) 0.59129(17) 0.0028(4) 0.0569(9) Uani 1 d . . .
C4CA C 0.4753(4) 0.6438(2) -0.3226(4) 0.0723(12) Uani 1 d . . .
H4CA H 0.5317 0.6701 -0.2853 0.108 Uiso 1 calc . . GR
H4CB H 0.4259 0.6639 -0.3843 0.108 Uiso 1 calc . . GR
H4CC H 0.5152 0.6130 -0.3651 0.108 Uiso 1 calc . . GR
C5CA C 0.2867(3) 0.60297(16) -0.2448(4) 0.0583(9) Uani 1 d . . .
C6CA C 0.7322(4) 0.7307(2) 0.1444(5) 0.0699(12) Uani 1 d . . .
C7CA C -0.2282(3) 0.55526(17) 0.3134(5) 0.0678(11) Uani 1 d . . .
H7CA H -0.2711 0.5367 0.2480 0.081 Uiso 1 calc . . R
C8CA C 0.2210(4) 0.74051(18) 0.2182(5) 0.0724(12) Uani 1 d . . .
H8CA H 0.2907 0.7410 0.1671 0.087 Uiso 1 calc . . R
H8CB H 0.1500 0.7528 0.1724 0.087 Uiso 1 calc . . R
C9CA C 0.2343(4) 0.75549(16) 0.3556(5) 0.0692(12) Uani 1 d . . .
C0DA C 0.2602(3) 0.57576(19) -0.0265(5) 0.0712(12) Uani 1 d . . .
C1DA C -0.0319(3) 0.6409(2) 0.6176(4) 0.0679(11) Uani 1 d . . .
H1DA H 0.0285 0.6158 0.6514 0.102 Uiso 1 calc . . GR
H1DB H -0.0841 0.6507 0.6851 0.102 Uiso 1 calc . . GR
H1DC H 0.0028 0.6754 0.5848 0.102 Uiso 1 calc . . GR
H0BA H 0.132(3) 0.5472(17) 0.306(4) 0.063(11) Uiso 1 d . . .
H2A H 0.442(3) 0.6805(16) 0.232(4) 0.060(11) Uiso 1 d . . .
H3 H 0.972(3) 0.6477(18) -0.011(4) 0.059(13) Uiso 1 d . . .
H2B H 0.459(4) 0.690(2) 0.369(5) 0.091(16) Uiso 1 d . . .
H9CA H 0.304(3) 0.7629(17) 0.380(4) 0.060(11) Uiso 1 d . . .
H6CA H 0.659(3) 0.7393(16) 0.186(3) 0.056(10) Uiso 1 d . . .
H1CA H -0.355(3) 0.5496(15) 0.442(3) 0.055(10) Uiso 1 d . . .
H3BA H 0.629(3) 0.5630(18) -0.141(4) 0.069(13) Uiso 1 d . . .
H2CA H -0.077(3) 0.5656(16) 0.217(4) 0.055(10) Uiso 1 d . . .
H6CB H 0.802(3) 0.7214(15) 0.189(3) 0.051(10) Uiso 1 d . . .
H3CA H 0.406(3) 0.5856(17) 0.087(4) 0.067(11) Uiso 1 d . . .
H0BB H 0.149(3) 0.5585(17) 0.459(4) 0.062(11) Uiso 1 d . . .
H3BB H 0.627(4) 0.556(2) -0.008(4) 0.079(14) Uiso 1 d . . .
H0DA H 0.209(4) 0.562(2) 0.048(5) 0.104(16) Uiso 1 d . . .
H5CA H 0.256(3) 0.6082(18) -0.338(4) 0.079(13) Uiso 1 d . . .

loop_
_atom_site_aniso_label
_atom_site_aniso_U_11
_atom_site_aniso_U_22
_atom_site_aniso_U_33
_atom_site_aniso_U_23
_atom_site_aniso_U_13
_atom_site_aniso_U_12
O0AA 0.0437(13) 0.0403(12) 0.0806(17) 0.0034(12) 0.0002(11) 0.0052(10)
N0AA 0.0313(13) 0.0362(13) 0.0508(15) -0.0040(11) -0.0044(10) -0.0015(10)
O1AA 0.0418(12) 0.0404(12) 0.0737(16) -0.0067(11) -0.0019(11) 0.0045(10)
N1AA 0.0333(13) 0.0344(13) 0.0569(16) 0.0002(12) 0.0048(11) -0.0016(10)
C2AA 0.0387(16) 0.0449(17) 0.0301(14) -0.0022(12) 0.0023(12) -0.0035(13)
C3AA 0.0386(16) 0.0367(16) 0.0378(15) 0.0011(13) -0.0016(12) -0.0011(13)
C4AA 0.0371(16) 0.0461(17) 0.0377(16) 0.0028(13) -0.0035(12) -0.0023(13)
C5AA 0.0330(16) 0.0334(15) 0.0581(19) 0.0049(14) 0.0027(13) -0.0013(12)
C6AA 0.0372(16) 0.0388(16) 0.0474(18) -0.0013(14) -0.0005(13) 0.0011(13)
C7AA 0.0409(17) 0.0375(16) 0.0421(17) -0.0028(13) -0.0008(13) -0.0001(13)
C 0.0407(17) 0.0437(18) 0.055(2) 0.0030(15) 0.0049(14) -0.0017(15)
C8AA 0.0361(16) 0.0427(17) 0.0377(16) 0.0000(13) 0.0013(12) 0.0005(13)
C1 0.0395(17) 0.0470(19) 0.062(2) -0.0036(16) 0.0000(15) -0.0028(15)
C9AA 0.0328(15) 0.0346(15) 0.0479(17) -0.0051(13) -0.0016(12) -0.0009(12)
C0BA 0.0382(17) 0.0400(18) 0.057(2) 0.0021(16) 0.0034(14) -0.0008(13)
C1BA 0.0425(17) 0.0353(16) 0.0453(17) 0.0018(13) 0.0003(13) -0.0045(13)
C2BA 0.0406(17) 0.0421(17) 0.0454(18) -0.0033(14) -0.0013(13) 0.0030(13)
C3BA 0.0404(18) 0.0406(18) 0.069(2) -0.0071(19) -0.0064(17) 0.0001(14)
C4BA 0.0391(17) 0.0452(18) 0.0539(19) 0.0113(15) 0.0011(14) 0.0048(14)
C5BA 0.0403(17) 0.0397(17) 0.0450(17) -0.0036(13) -0.0040(13) -0.0043(13)
C2 0.047(2) 0.057(2) 0.054(2) -0.0027(19) 0.0085(16) -0.0158(16)
C3 0.0344(19) 0.056(2) 0.076(3) -0.0036(19) 0.0002(17) -0.0023(17)
N 0.0479(18) 0.064(2) 0.104(3) -0.0182(19) 0.0108(17) 0.0062(16)
C7BA 0.056(2) 0.041(2) 0.104(3) -0.010(2) -0.008(2) -0.0081(16)
N1 0.0516(18) 0.0575(19) 0.095(3) 0.0008(18) 0.0056(16) 0.0101(16)
C9BA 0.0405(19) 0.069(2) 0.075(3) 0.022(2) 0.0142(18) 0.0071(17)
C0CA 0.0341(19) 0.063(2) 0.110(4) -0.017(2) -0.003(2) -0.0072(17)
C1CA 0.0355(19) 0.057(2) 0.099(3) 0.019(2) 0.0002(19) -0.0067(16)
C2CA 0.049(2) 0.057(2) 0.062(2) -0.0098(18) 0.0000(17) -0.0082(16)
C3CA 0.054(2) 0.061(2) 0.056(2) 0.0043(18) 0.0072(17) -0.0103(17)
C4CA 0.067(3) 0.097(3) 0.052(2) 0.013(2) 0.0046(18) -0.001(2)
C5CA 0.046(2) 0.058(2) 0.070(3) -0.0114(19) -0.0126(18) 0.0032(17)
C6CA 0.049(2) 0.082(3) 0.078(3) -0.040(2) -0.014(2) 0.005(2)
C7CA 0.051(2) 0.056(2) 0.095(3) -0.005(2) -0.015(2) -0.0158(17)
C8CA 0.059(2) 0.064(2) 0.094(3) 0.036(2) -0.001(2) -0.0070(19)
C9CA 0.054(2) 0.041(2) 0.113(4) -0.005(2) -0.009(2) -0.0112(17)
C0DA 0.053(2) 0.066(3) 0.096(3) 0.005(2) 0.025(2) -0.0148(19)
C1DA 0.055(2) 0.093(3) 0.055(2) 0.001(2) 0.0000(17) 0.005(2)

loop_
_atom_type_symbol
_atom_type_description
_atom_type_scat_dispersion_real
_atom_type_scat_dispersion_imag
_atom_type_scat_source
C C 0.0033 0.0016 'International Tables Vol C Tables 4.2.6.8 and 6.1.1.4'
H H 0.0000 0.0000 'International Tables Vol C Tables 4.2.6.8 and 6.1.1.4'
N N 0.0061 0.0033 'International Tables Vol C Tables 4.2.6.8 and 6.1.1.4'
O O 0.0106 0.0060 'International Tables Vol C Tables 4.2.6.8 and 6.1.1.4'

loop_
_geom_angle_atom_site_label_1
_geom_angle_atom_site_label_2
_geom_angle_atom_site_label_3
_geom_angle
_geom_angle_site_symmetry_1
_geom_angle_site_symmetry_3
_geom_angle_publ_flag
C3AA N0AA C9AA 119.1(2) . . ?
C3AA N0AA C3BA 125.2(3) . . ?
C9AA N0AA C3BA 115.6(2) . . ?
C5AA N1AA C0BA 116.2(2) . . ?
C7AA N1AA C5AA 118.1(2) . . ?
C7AA N1AA C0BA 125.7(3) . . ?
C8AA C2AA C1BA 118.6(3) . . ?
C8AA C2AA C2 121.7(3) . . ?
C1BA C2AA C2 119.7(3) . . ?
N0AA C3AA C5BA 117.8(3) . . ?
O1AA C3AA N0AA 121.1(3) . . ?
O1AA C3AA C5BA 121.1(3) . . ?
C6AA C4AA C5BA 118.6(3) . . ?
C6AA C4AA C3 123.0(3) . . ?
C5BA C4AA C3 118.4(3) . . ?
C4BA C5AA N1AA 119.9(3) . . ?
C4BA C5AA C2CA 121.6(3) . . ?
C2CA C5AA N1AA 118.4(3) . . ?
C4AA C6AA C1 120.9(3) . . ?
C4AA C6AA C3BA 124.7(3) . . ?
C1 C6AA C3BA 114.4(3) . . ?
O0AA C7AA N1AA 120.9(3) . . ?
O0AA C7AA C1BA 121.1(3) . . ?
N1AA C7AA C1BA 117.9(3) . . ?
N1 C C8AA 176.9(4) . . ?
C2AA C8AA C 120.5(3) . . ?
C2AA C8AA C0BA 125.4(3) . . ?
C C8AA C0BA 114.1(3) . . ?
N C1 C6AA 177.1(4) . . ?
C2BA C9AA N0AA 120.2(3) . . ?
C2BA C9AA C3CA 121.2(3) . . ?
C3CA C9AA N0AA 118.5(3) . . ?
N1AA C0BA C8AA 113.2(3) . . ?
N1AA C0BA H0BA 105(2) . . ?
N1AA C0BA H0BB 104(2) . . ?
C8AA C0BA H0BA 108(2) . . ?
C8AA C0BA H0BB 110(2) . . ?
H0BA C0BA H0BB 116(3) . . ?
C2AA C1BA C7AA 119.0(3) . . ?
C2AA C1BA C8CA 118.3(3) . . ?
C2AA C1BA C9CA 120.6(3) . . ?
C7AA C1BA C8CA 113.1(3) . . ?
C7AA C1BA C9CA 113.3(3) . . ?
C9CA C1BA C8CA 57.6(3) . . ?
C9AA C2BA C4CA 122.0(3) . . ?
C9AA C2BA C5CA 117.9(3) . . ?
C5CA C2BA C4CA 120.1(3) . . ?
N0AA C3BA C6AA 112.9(3) . . ?
N0AA C3BA H3BA 107(3) . . ?
N0AA C3BA H3BB 102(3) . . ?
C6AA C3BA H3BA 117(3) . . ?
C6AA C3BA H3BB 114(3) . . ?
H3BA C3BA H3BB 103(4) . . ?
C5AA C4BA C9BA 117.2(3) . . ?
C5AA C4BA C1DA 122.1(3) . . ?
C9BA C4BA C1DA 120.7(3) . . ?
C3AA C5BA C7BA 113.9(3) . . ?
C3AA C5BA C6CA 114.4(3) . . ?
C4AA C5BA C3AA 118.7(3) . . ?
C4AA C5BA C7BA 119.0(3) . . ?
C4AA C5BA C6CA 118.7(3) . . ?
C7BA C5BA C6CA 57.8(3) . . ?
C2AA C2 H2A 112(2) . . ?
C2AA C2 H2B 117(3) . . ?
H2A C2 H2B 110(4) . . ?
C4AA C3 H3 113(3) . . ?
C5BA C7BA H7BA 117.6 . . ?
C5BA C7BA H7BB 117.6 . . ?
H7BA C7BA H7BB 114.7 . . ?
C6CA C7BA C5BA 61.7(3) . . ?
C6CA C7BA H7BA 117.6 . . ?
C6CA C7BA H7BB 117.6 . . ?
C4BA C9BA H9BA 118.9 . . ?
C1CA C9BA C4BA 122.1(4) . . ?
C1CA C9BA H9BA 118.9 . . ?
C5CA C0CA H0CA 120.0 . . ?
C5CA C0CA C0DA 120.0(3) . . ?
C0DA C0CA H0CA 120.0 . . ?
C9BA C1CA H1CA 124(2) . . ?
C7CA C1CA C9BA 119.7(3) . . ?
C7CA C1CA H1CA 117(2) . . ?
C5AA C2CA H2CA 118(2) . . ?
C7CA C2CA C5AA 119.5(4) . . ?
C7CA C2CA H2CA 123(2) . . ?
C9AA C3CA H3CA 120(2) . . ?
C0DA C3CA C9AA 119.9(4) . . ?
C0DA C3CA H3CA 120(2) . . ?
C2BA C4CA H4CA 109.5 . . ?
C2BA C4CA H4CB 109.5 . . ?
C2BA C4CA H4CC 109.5 . . ?
H4CA C4CA H4CB 109.5 . . ?
H4CA C4CA H4CC 109.5 . . ?
H4CB C4CA H4CC 109.5 . . ?
C2BA C5CA H5CA 117(2) . . ?
C0CA C5CA C2BA 121.7(4) . . ?
C0CA C5CA H5CA 122(2) . . ?
C5BA C6CA H6CA 112(2) . . ?
C5BA C6CA H6CB 112(2) . . ?
C7BA C6CA C5BA 60.5(2) . . ?
C7BA C6CA H6CA 112(2) . . ?
C7BA C6CA H6CB 118(2) . . ?
H6CA C6CA H6CB 124(3) . . ?
C1CA C7CA C2CA 119.9(4) . . ?
C1CA C7CA H7CA 120.0 . . ?
C2CA C7CA H7CA 120.0 . . ?
C1BA C8CA H8CA 117.7 . . ?
C1BA C8CA H8CB 117.7 . . ?
H8CA C8CA H8CB 114.8 . . ?
C9CA C8CA C1BA 61.2(2) . . ?
C9CA C8CA H8CA 117.7 . . ?
C9CA C8CA H8CB 117.7 . . ?
C1BA C9CA H9CA 115(3) . . ?
C8CA C9CA C1BA 61.3(3) . . ?
C8CA C9CA H9CA 114(3) . . ?
C0CA C0DA H0DA 122(3) . . ?
C3CA C0DA C0CA 119.4(4) . . ?
C3CA C0DA H0DA 118(3) . . ?
C4BA C1DA H1DA 109.5 . . ?
C4BA C1DA H1DB 109.5 . . ?
C4BA C1DA H1DC 109.5 . . ?
H1DA C1DA H1DB 109.5 . . ?
H1DA C1DA H1DC 109.5 . . ?
H1DB C1DA H1DC 109.5 . . ?

loop_
_geom_bond_atom_site_label_1
_geom_bond_atom_site_label_2
_geom_bond_distance
_geom_bond_site_symmetry_2
_geom_bond_publ_flag
O0AA C7AA 1.222(4) . ?
N0AA C3AA 1.358(4) . ?
N0AA C9AA 1.442(4) . ?
N0AA C3BA 1.452(4) . ?
O1AA C3AA 1.225(4) . ?
N1AA C5AA 1.444(4) . ?
N1AA C7AA 1.361(4) . ?
N1AA C0BA 1.448(4) . ?
C2AA C8AA 1.334(4) . ?
C2AA C1BA 1.478(4) . ?
C2AA C2 1.499(4) . ?
C3AA C5BA 1.492(4) . ?
C4AA C6AA 1.337(4) . ?
C4AA C5BA 1.482(4) . ?
C4AA C3 1.505(4) . ?
C5AA C4BA 1.381(5) . ?
C5AA C2CA 1.388(5) . ?
C6AA C1 1.433(4) . ?
C6AA C3BA 1.491(4) . ?
C7AA C1BA 1.493(4) . ?
C C8AA 1.438(4) . ?
C N1 1.149(4) . ?
C8AA C0BA 1.495(4) . ?
C1 N 1.143(4) . ?
C9AA C2BA 1.375(4) . ?
C9AA C3CA 1.382(5) . ?
C0BA H0BA 0.96(4) . ?
C0BA H0BB 0.94(4) . ?
C1BA C8CA 1.526(5) . ?
C1BA C9CA 1.524(5) . ?
C2BA C4CA 1.510(5) . ?
C2BA C5CA 1.385(5) . ?
C3BA H3BA 0.85(4) . ?
C3BA H3BB 0.93(5) . ?
C4BA C9BA 1.387(5) . ?
C4BA C1DA 1.506(5) . ?
C5BA C7BA 1.515(5) . ?
C5BA C6CA 1.532(5) . ?
C2 H2A 0.91(4) . ?
C2 H2B 0.86(5) . ?
C3 H3 0.73(4) . ?
C7BA H7BA 0.9700 . ?
C7BA H7BB 0.9700 . ?
C7BA C6CA 1.472(6) . ?
C9BA H9BA 0.9300 . ?
C9BA C1CA 1.375(6) . ?
C0CA H0CA 0.9300 . ?
C0CA C5CA 1.364(6) . ?
C0CA C0DA 1.381(6) . ?
C1CA C7CA 1.373(6) . ?
C1CA H1CA 0.97(4) . ?
C2CA C7CA 1.382(5) . ?
C2CA H2CA 0.92(4) . ?
C3CA C0DA 1.379(5) . ?
C3CA H3CA 0.94(4) . ?
C4CA H4CA 0.9600 . ?
C4CA H4CB 0.9600 . ?
C4CA H4CC 0.9600 . ?
C5CA H5CA 1.03(4) . ?
C6CA H6CA 0.97(4) . ?
C6CA H6CB 0.93(4) . ?
C7CA H7CA 0.9300 . ?
C8CA H8CA 0.9700 . ?
C8CA H8CB 0.9700 . ?
C8CA C9CA 1.469(6) . ?
C9CA H9CA 0.85(4) . ?
C0DA H0DA 1.03(5) . ?
C1DA H1DA 0.9600 . ?
C1DA H1DB 0.9600 . ?
C1DA H1DC 0.9600 . ?
